data_4062795
loop_
_publ_author_name
'Krug, Christopher'
'Hartwig, John F.'

_publ_contact_author
;
      Dr. John F. Hartwig
      Department of Chemistry
      Yale University
      225 Prospect St
      PO Box 208107
      New Haven, CT 06520-8107
      USA
;
_publ_contact_author_email john.hartwig@yale.edu
_publ_contact_author_fax '+203 432 6144'
_publ_contact_author_phone '+203 432 3917'
_publ_section_title
;
 Imine Insertion into a Late Metal--Carbon Bond To Form a Stable Amido Complex
;
_journal_coden_ASTM JACSAT
_journal_issue 9
_journal_name_full 'Journal of the American Chemical Society'
_journal_page_first 2694
_journal_page_last 2695
_journal_paper_doi 10.1021/ja038819a
_journal_volume 126
_journal_year 2004
_chemical_formula_sum 'C48 H44 N O P2 Rh'
_chemical_formula_weight 815.69
_space_group_IT_number 15
_symmetry_cell_setting monoclinic
_symmetry_space_group_name_Hall '-C 2yc'
_symmetry_space_group_name_H-M 'C 1 2/c 1'
_cell_angle_alpha 90.00
_cell_angle_beta 98.62(3)
_cell_angle_gamma 90.00
_cell_formula_units_Z 8
_cell_length_a 14.720(3)
_cell_length_b 29.946(6)
_cell_length_c 18.379(4)
_cell_measurement_temperature 173(2)
_cell_volume 8010(3)
_diffrn_ambient_temperature 173(2)
_exptl_crystal_density_diffrn 1.353
_cod_depositor_comments
;
The following automatic conversions were performed:
'_symmetry_cell_setting' value 'Monoclinic' changed to 'monoclinic'
according to '/home/saulius/struct/CIF-dictionaries/cif_core.dic'
dictionary named 'cif_core.dic' version 2.4.1 from 2010-06-29.

Automatic conversion script
Id: cif_fix_enum 1527 2010-12-29 10:47:43Z saulius 

 Updated bibliographic information.

 Antanas Vaitkus,
 2019-10-02
;
_cod_original_sg_symbol_H-M 'C 2/c'
_cod_database_code 4062795

loop_
_symmetry_equiv_pos_as_xyz
'x, y, z'
'-x, y, -z+1/2'
'x+1/2, y+1/2, z'
'-x+1/2, y+1/2, -z+1/2'
'-x, -y, -z'
'x, -y, z-1/2'
'-x+1/2, -y+1/2, -z'
'x+1/2, -y+1/2, z-1/2'

loop_
_atom_site_label
_atom_site_type_symbol
_atom_site_fract_x
_atom_site_fract_y
_atom_site_fract_z
_atom_site_U_iso_or_equiv
_atom_site_adp_type
_atom_site_occupancy
_atom_site_symmetry_multiplicity
_atom_site_calc_flag
_atom_site_refinement_flags
_atom_site_disorder_assembly
_atom_site_disorder_group
Rh1 Rh 0.64988(2) 0.141713(9) 0.460686(15) 0.02922(10) Uani 1 1 d . . .
P1 P 0.50859(7) 0.15086(3) 0.49475(5) 0.0321(2) Uani 1 1 d . . .
P2 P 0.64474(7) 0.07511(3) 0.50962(5) 0.0336(2) Uani 1 1 d . . .
O1 O 0.44273(18) 0.35457(8) 0.39279(15) 0.0488(7) Uani 1 1 d . . .
N1 N 0.6659(2) 0.20299(8) 0.40760(14) 0.0280(7) Uani 1 1 d . . .
C1 C 0.4167(3) 0.13483(11) 0.42063(19) 0.0335(9) Uani 1 1 d . . .
C2 C 0.3277(3) 0.12380(13) 0.4325(2) 0.0450(10) Uani 1 1 d . . .
H2A H 0.3117 0.1265 0.4805 0.054 Uiso 1 1 calc R . .
C3 C 0.2621(3) 0.10885(13) 0.3750(3) 0.0535(12) Uani 1 1 d . . .
H3A H 0.2023 0.1010 0.3839 0.064 Uiso 1 1 calc R . .
C4 C 0.2848(3) 0.10552(12) 0.3047(3) 0.0537(12) Uani 1 1 d . . .
H4A H 0.2407 0.0950 0.2654 0.064 Uiso 1 1 calc R . .
C5 C 0.3704(3) 0.11731(13) 0.2919(2) 0.0515(11) Uani 1 1 d . . .
H5A H 0.3851 0.1159 0.2434 0.062 Uiso 1 1 calc R . .
C6 C 0.4364(3) 0.13139(12) 0.3496(2) 0.0404(10) Uani 1 1 d . . .
H6A H 0.4962 0.1388 0.3399 0.049 Uiso 1 1 calc R . .
C7 C 0.4611(2) 0.20101(11) 0.53237(19) 0.0314(8) Uani 1 1 d . . .
C8 C 0.4933(3) 0.21399(13) 0.6042(2) 0.0434(10) Uani 1 1 d . . .
H8A H 0.5370 0.1960 0.6342 0.052 Uiso 1 1 calc R . .
C9 C 0.4618(3) 0.25321(14) 0.6322(2) 0.0513(12) Uani 1 1 d . . .
H9A H 0.4832 0.2614 0.6817 0.062 Uiso 1 1 calc R . .
C10 C 0.4001(3) 0.28027(13) 0.5893(2) 0.0499(11) Uani 1 1 d . . .
H10A H 0.3797 0.3073 0.6087 0.060 Uiso 1 1 calc R . .
C11 C 0.3681(3) 0.26786(12) 0.5181(2) 0.0445(10) Uani 1 1 d . . .
H11A H 0.3251 0.2862 0.4881 0.053 Uiso 1 1 calc R . .
C12 C 0.3986(3) 0.22861(12) 0.4900(2) 0.0387(10) Uani 1 1 d . . .
H12A H 0.3761 0.2204 0.4407 0.046 Uiso 1 1 calc R . .
C13 C 0.4955(3) 0.10810(11) 0.56558(19) 0.0389(10) Uani 1 1 d . . .
H13A H 0.5301 0.1171 0.6137 0.047 Uiso 1 1 calc R . .
H13B H 0.4299 0.1047 0.5710 0.047 Uiso 1 1 calc R . .
C14 C 0.5329(3) 0.06430(11) 0.5405(2) 0.0383(9) Uani 1 1 d . . .
H14A H 0.4892 0.0515 0.4996 0.046 Uiso 1 1 calc R . .
H14B H 0.5408 0.0426 0.5817 0.046 Uiso 1 1 calc R . .
C15 C 0.6528(3) 0.02798(12) 0.4466(2) 0.0361(9) Uani 1 1 d . . .
C16 C 0.7052(3) -0.00995(12) 0.4626(2) 0.0440(10) Uani 1 1 d . . .
H16A H 0.7373 -0.0144 0.5109 0.053 Uiso 1 1 calc R . .
C17 C 0.7113(3) -0.04175(13) 0.4084(3) 0.0542(12) Uani 1 1 d . . .
H17A H 0.7472 -0.0679 0.4200 0.065 Uiso 1 1 calc R . .
C18 C 0.6662(4) -0.03570(14) 0.3387(3) 0.0637(14) Uani 1 1 d . . .
H18A H 0.6711 -0.0573 0.3017 0.076 Uiso 1 1 calc R . .
C19 C 0.6139(4) 0.00169(15) 0.3224(2) 0.0691(15) Uani 1 1 d . . .
H19A H 0.5820 0.0060 0.2740 0.083 Uiso 1 1 calc R . .
C20 C 0.6073(3) 0.03336(13) 0.3764(2) 0.0547(12) Uani 1 1 d . . .
H20A H 0.5706 0.0592 0.3646 0.066 Uiso 1 1 calc R . .
C21 C 0.7295(3) 0.06275(12) 0.59129(19) 0.0349(9) Uani 1 1 d . . .
C22 C 0.7256(3) 0.02586(13) 0.6364(2) 0.0446(10) Uani 1 1 d . . .
H22A H 0.6768 0.0050 0.6252 0.054 Uiso 1 1 calc R . .
C23 C 0.7909(3) 0.01887(15) 0.6969(2) 0.0559(12) Uani 1 1 d . . .
H23A H 0.7870 -0.0066 0.7271 0.067 Uiso 1 1 calc R . .
C24 C 0.8619(3) 0.04873(15) 0.7140(2) 0.0576(12) Uani 1 1 d . . .
H24A H 0.9070 0.0439 0.7559 0.069 Uiso 1 1 calc R . .
C25 C 0.8675(3) 0.08575(14) 0.6700(2) 0.0552(12) Uani 1 1 d . . .
H25A H 0.9164 0.1065 0.6816 0.066 Uiso 1 1 calc R . .
C26 C 0.8012(3) 0.09247(13) 0.6088(2) 0.0403(10) Uani 1 1 d . . .
H26A H 0.8053 0.1179 0.5785 0.048 Uiso 1 1 calc R . .
C27 C 0.7299(2) 0.20333(11) 0.36544(18) 0.0279(8) Uani 1 1 d . . .
C28 C 0.7892(2) 0.16381(11) 0.36917(18) 0.0286(8) Uani 1 1 d . . .
C29 C 0.7673(2) 0.12863(11) 0.41510(18) 0.0305(8) Uani 1 1 d . . .
C30 C 0.8262(3) 0.09174(11) 0.41813(19) 0.0361(9) Uani 1 1 d . . .
H30A H 0.8139 0.0671 0.4476 0.043 Uiso 1 1 calc R . .
C31 C 0.9013(3) 0.08871(12) 0.3811(2) 0.0377(9) Uani 1 1 d . . .
C32 C 0.9219(3) 0.12445(12) 0.33891(19) 0.0396(10) Uani 1 1 d . . .
H32A H 0.9742 0.1233 0.3143 0.048 Uiso 1 1 calc R . .
C33 C 0.8659(3) 0.16209(12) 0.33267(19) 0.0374(9) Uani 1 1 d . . .
H33A H 0.8798 0.1867 0.3036 0.045 Uiso 1 1 calc R . .
C34 C 0.9611(3) 0.04722(13) 0.3882(2) 0.0546(12) Uani 1 1 d . . .
H34A H 1.0103 0.0507 0.3582 0.082 Uiso 1 1 calc R . .
H34B H 0.9235 0.0212 0.3711 0.082 Uiso 1 1 calc R . .
H34C H 0.9879 0.0430 0.4398 0.082 Uiso 1 1 calc R . .
C35 C 0.7435(2) 0.24111(11) 0.31516(18) 0.0292(8) Uani 1 1 d . . .
C36 C 0.7362(3) 0.23278(12) 0.24002(19) 0.0365(9) Uani 1 1 d . . .
H36A H 0.7217 0.2036 0.2217 0.044 Uiso 1 1 calc R . .
C37 C 0.7500(3) 0.26675(12) 0.1919(2) 0.0388(9) Uani 1 1 d . . .
H37A H 0.7436 0.2607 0.1407 0.047 Uiso 1 1 calc R . .
C38 C 0.7729(2) 0.30951(12) 0.2170(2) 0.0358(9) Uani 1 1 d . . .
C39 C 0.7800(3) 0.31749(12) 0.2922(2) 0.0399(10) Uani 1 1 d . . .
H39A H 0.7951 0.3466 0.3106 0.048 Uiso 1 1 calc R . .
C40 C 0.7654(3) 0.28389(11) 0.3409(2) 0.0369(9) Uani 1 1 d . . .
H40A H 0.7705 0.2901 0.3920 0.044 Uiso 1 1 calc R . .
C41 C 0.7880(3) 0.34646(13) 0.1645(2) 0.0569(12) Uani 1 1 d . . .
H41A H 0.8031 0.3741 0.1921 0.085 Uiso 1 1 calc R . .
H41B H 0.7319 0.3509 0.1291 0.085 Uiso 1 1 calc R . .
H41C H 0.8388 0.3384 0.1381 0.085 Uiso 1 1 calc R . .
C42 C 0.6066(2) 0.24104(11) 0.40650(17) 0.0273(8) Uani 1 1 d . . .
C43 C 0.6157(2) 0.27053(11) 0.46499(18) 0.0304(8) Uani 1 1 d . . .
H43A H 0.6592 0.2644 0.5075 0.036 Uiso 1 1 calc R . .
C44 C 0.5627(3) 0.30882(12) 0.46283(19) 0.0354(9) Uani 1 1 d . . .
H44A H 0.5705 0.3291 0.5031 0.042 Uiso 1 1 calc R . .
C45 C 0.4987(3) 0.31724(11) 0.4017(2) 0.0352(9) Uani 1 1 d . . .
C46 C 0.4863(3) 0.28720(12) 0.34336(19) 0.0368(9) Uani 1 1 d . . .
H46A H 0.4412 0.2927 0.3017 0.044 Uiso 1 1 calc R . .
C47 C 0.5402(3) 0.24929(11) 0.34644(18) 0.0334(9) Uani 1 1 d . . .
H47A H 0.5315 0.2286 0.3068 0.040 Uiso 1 1 calc R . .
C48 C 0.4548(3) 0.38665(13) 0.4507(2) 0.0612(13) Uani 1 1 d . . .
H48A H 0.4117 0.4114 0.4383 0.092 Uiso 1 1 calc R . .
H48B H 0.5179 0.3980 0.4570 0.092 Uiso 1 1 calc R . .
H48C H 0.4430 0.3726 0.4965 0.092 Uiso 1 1 calc R . .

loop_
_atom_site_aniso_label
_atom_site_aniso_U_11
_atom_site_aniso_U_22
_atom_site_aniso_U_33
_atom_site_aniso_U_23
_atom_site_aniso_U_13
_atom_site_aniso_U_12
Rh1 0.02868(17) 0.02558(15) 0.03518(17) 0.00375(13) 0.01060(12) 0.00020(14)
P1 0.0291(6) 0.0315(5) 0.0375(5) 0.0024(4) 0.0106(4) 0.0005(4)
P2 0.0336(6) 0.0268(5) 0.0424(6) 0.0057(4) 0.0124(5) 0.0006(4)
O1 0.0398(17) 0.0406(16) 0.0634(18) -0.0064(14) -0.0006(14) 0.0149(14)
N1 0.0277(18) 0.0244(15) 0.0323(16) 0.0019(12) 0.0060(14) -0.0049(13)
C1 0.036(2) 0.0267(19) 0.039(2) -0.0013(16) 0.0083(18) 0.0025(17)
C2 0.039(3) 0.046(2) 0.051(3) 0.003(2) 0.007(2) -0.007(2)
C3 0.038(3) 0.044(3) 0.075(3) 0.009(2) -0.001(2) -0.014(2)
C4 0.059(3) 0.033(2) 0.063(3) -0.001(2) -0.013(3) -0.004(2)
C5 0.065(3) 0.043(3) 0.044(3) -0.006(2) -0.002(2) 0.005(2)
C6 0.043(3) 0.038(2) 0.041(2) -0.0017(17) 0.008(2) 0.0031(19)
C7 0.025(2) 0.032(2) 0.040(2) -0.0001(17) 0.0130(17) 0.0006(17)
C8 0.039(3) 0.049(3) 0.042(2) 0.0002(19) 0.007(2) 0.000(2)
C9 0.060(3) 0.050(3) 0.045(3) -0.018(2) 0.013(2) -0.014(2)
C10 0.051(3) 0.035(2) 0.068(3) -0.015(2) 0.025(2) -0.008(2)
C11 0.034(3) 0.035(2) 0.065(3) -0.006(2) 0.011(2) 0.0009(19)
C12 0.038(3) 0.034(2) 0.045(2) -0.0013(18) 0.0118(19) 0.0007(19)
C13 0.037(3) 0.040(2) 0.042(2) 0.0044(17) 0.0144(19) -0.0020(19)
C14 0.035(2) 0.035(2) 0.047(2) 0.0061(17) 0.0127(19) -0.0029(18)
C15 0.036(2) 0.030(2) 0.045(2) 0.0062(17) 0.0130(19) -0.0094(18)
C16 0.043(3) 0.032(2) 0.059(3) 0.0021(19) 0.013(2) -0.001(2)
C17 0.061(3) 0.032(2) 0.075(3) -0.003(2) 0.028(3) 0.000(2)
C18 0.105(4) 0.035(3) 0.056(3) -0.007(2) 0.029(3) -0.005(3)
C19 0.114(5) 0.049(3) 0.046(3) -0.004(2) 0.014(3) 0.004(3)
C20 0.079(4) 0.039(2) 0.047(3) 0.005(2) 0.014(2) 0.009(2)
C21 0.037(2) 0.033(2) 0.037(2) 0.0027(17) 0.0115(18) 0.0066(18)
C22 0.048(3) 0.040(2) 0.046(2) 0.0084(19) 0.010(2) -0.005(2)
C23 0.057(3) 0.059(3) 0.053(3) 0.025(2) 0.010(2) 0.007(3)
C24 0.050(3) 0.071(3) 0.049(3) 0.015(2) -0.002(2) 0.004(3)
C25 0.048(3) 0.055(3) 0.061(3) 0.001(2) 0.000(2) -0.004(2)
C26 0.041(3) 0.040(2) 0.041(2) 0.0032(18) 0.010(2) 0.001(2)
C27 0.026(2) 0.0269(19) 0.0303(19) -0.0007(15) 0.0038(16) -0.0049(16)
C28 0.024(2) 0.0314(19) 0.0304(19) -0.0024(16) 0.0054(16) -0.0052(16)
C29 0.030(2) 0.0264(19) 0.036(2) -0.0018(15) 0.0104(17) -0.0001(16)
C30 0.035(2) 0.0254(19) 0.049(2) -0.0027(17) 0.0104(19) -0.0035(18)
C31 0.032(2) 0.033(2) 0.048(2) -0.0071(18) 0.0090(19) 0.0008(18)
C32 0.033(2) 0.050(2) 0.040(2) -0.0031(19) 0.0161(19) 0.004(2)
C33 0.033(2) 0.037(2) 0.044(2) 0.0031(17) 0.0092(19) -0.0002(19)
C34 0.053(3) 0.047(3) 0.066(3) -0.005(2) 0.016(2) 0.014(2)
C35 0.024(2) 0.0286(19) 0.037(2) 0.0024(16) 0.0103(16) 0.0015(16)
C36 0.038(2) 0.035(2) 0.038(2) 0.0032(17) 0.0108(18) -0.0002(18)
C37 0.032(2) 0.049(2) 0.037(2) 0.0090(19) 0.0099(18) -0.0024(19)
C38 0.026(2) 0.037(2) 0.046(2) 0.0157(18) 0.0121(18) -0.0007(18)
C39 0.040(3) 0.027(2) 0.054(3) 0.0049(18) 0.012(2) 0.0002(18)
C40 0.038(2) 0.035(2) 0.041(2) 0.0014(17) 0.0133(18) -0.0026(18)
C41 0.059(3) 0.049(3) 0.065(3) 0.027(2) 0.017(2) -0.006(2)
C42 0.027(2) 0.0276(19) 0.0277(19) 0.0027(15) 0.0060(16) -0.0003(16)
C43 0.026(2) 0.033(2) 0.0313(19) 0.0008(16) 0.0027(16) -0.0011(17)
C44 0.036(2) 0.031(2) 0.038(2) -0.0091(17) 0.0043(19) -0.0004(18)
C45 0.029(2) 0.027(2) 0.051(2) -0.0001(17) 0.0080(19) 0.0006(17)
C46 0.034(2) 0.042(2) 0.033(2) 0.0038(17) 0.0000(18) 0.0044(19)
C47 0.036(2) 0.037(2) 0.027(2) -0.0047(16) 0.0050(18) -0.0001(18)
C48 0.056(3) 0.040(2) 0.086(3) -0.019(2) 0.004(3) 0.014(2)

loop_
_geom_bond_atom_site_label_1
_geom_bond_atom_site_label_2
_geom_bond_distance
_geom_bond_site_symmetry_2
_geom_bond_publ_flag
Rh1 C29 2.068(4) . ?
Rh1 N1 2.108(3) . ?
Rh1 P2 2.1939(10) . ?
Rh1 P1 2.2766(11) . ?
P1 C7 1.835(3) . ?
P1 C1 1.834(4) . ?
P1 C13 1.857(3) . ?
P2 C21 1.840(4) . ?
P2 C15 1.840(4) . ?
P2 C14 1.849(4) . ?
O1 C45 1.383(4) . ?
O1 C48 1.424(4) . ?
N1 C27 1.306(4) . ?
N1 C42 1.434(4) . ?
C1 C6 1.384(5) . ?
C1 C2 1.399(5) . ?
C2 C3 1.394(5) . ?
C3 C4 1.385(6) . ?
C4 C5 1.362(6) . ?
C5 C6 1.392(5) . ?
C7 C12 1.386(5) . ?
C7 C8 1.389(5) . ?
C8 C9 1.390(5) . ?
C9 C10 1.374(6) . ?
C10 C11 1.373(5) . ?
C11 C12 1.385(5) . ?
C13 C14 1.520(5) . ?
C15 C20 1.371(5) . ?
C15 C16 1.380(5) . ?
C16 C17 1.391(5) . ?
C17 C18 1.363(6) . ?
C18 C19 1.367(6) . ?
C19 C20 1.387(5) . ?
C21 C26 1.381(5) . ?
C21 C22 1.388(5) . ?
C22 C23 1.372(5) . ?
C23 C24 1.376(6) . ?
C24 C25 1.381(6) . ?
C25 C26 1.389(5) . ?
C27 C28 1.466(5) . ?
C27 C35 1.493(4) . ?
C28 C33 1.398(5) . ?
C28 C29 1.417(5) . ?
C29 C30 1.401(5) . ?
C30 C31 1.386(5) . ?
C31 C32 1.381(5) . ?
C31 C34 1.516(5) . ?
C32 C33 1.391(5) . ?
C35 C40 1.386(4) . ?
C35 C36 1.392(5) . ?
C36 C37 1.382(5) . ?
C37 C38 1.385(5) . ?
C38 C39 1.392(5) . ?
C38 C41 1.506(5) . ?
C39 C40 1.384(5) . ?
C42 C43 1.382(4) . ?
C42 C47 1.383(5) . ?
C43 C44 1.384(5) . ?
C44 C45 1.377(5) . ?
C45 C46 1.391(5) . ?
C46 C47 1.381(5) . ?
